data_9000864
loop_
_publ_author_name
'Bayliss, P.'

_publ_section_title
;
 A further crystal structure refinement of cobaltite
;
_journal_name_full 'American Mineralogist'
_journal_page_first 1048
_journal_page_last 1057
_journal_volume 67
_journal_year 1982
_chemical_formula_sum 'As Co S'
_chemical_name_mineral Cobaltite
_space_group_IT_number 29
_symmetry_space_group_name_Hall 'P 2c -2ac'
_symmetry_space_group_name_H-M 'P c a 21'
_cell_angle_alpha 90
_cell_angle_beta 90
_cell_angle_gamma 90
_cell_length_a 5.592
_cell_length_b 5.587
_cell_length_c 5.567
_cell_formula_units_Z 4
_cell_volume 173.927
_database_code_amcsd 0000883
_exptl_crystal_density_diffrn 6.336
_cod_original_formula_sum 'Co As S'
_cod_database_code 9000864

loop_
_space_group_symop_operation_xyz
x,y,z
1/2+x,-y,z
1/2-x,y,1/2+z
-x,-y,1/2+z

loop_
_atom_site_label
_atom_site_fract_x
_atom_site_fract_y
_atom_site_fract_z
_atom_site_U_iso_or_equiv
Co 0.99550 0.25960 0.00000 0.00443
As 0.38450 0.63140 0.38090 0.00811
S 0.61950 0.86940 0.61680 0.00291

loop_
_cod_related_entry_id
_cod_related_entry_database
_cod_related_entry_code
1 AMCSD 0000883
